data_7106362
loop_
_publ_author_name
'Pingfan Wu'
'Zicheng Xiao'
'Jin Zhang'
'Jian Hao'
'Jiake Chen'
'Panchao Yin'
'Yongge Wei'

_publ_section_title
;
 DMAP-catalyzed esterification of pentaerythritol-derivatized POMs: a new
 route for the functionalization of polyoxometalates
;
_journal_name_full Chem.Commun.
_journal_page_first 5557
_journal_paper_doi 10.1039/c1cc10650c
_journal_volume 47
_journal_year 2011
_chemical_formula_sum 'C48 H98 N2 O23 V6'
_chemical_formula_weight 1376.92
_chemical_name_systematic
;
?
;
_space_group_IT_number 14
_symmetry_cell_setting monoclinic
_symmetry_space_group_name_Hall '-P 2ybc'
_symmetry_space_group_name_H-M 'P 1 21/c 1'
_atom_sites_solution_hydrogens geom
_atom_sites_solution_primary direct
_atom_sites_solution_secondary difmap
_audit_creation_method SHELXL-97
_cell_angle_alpha 90.00
_cell_angle_beta 97.63(3)
_cell_angle_gamma 90.00
_cell_formula_units_Z 2
_cell_length_a 11.135(2)
_cell_length_b 14.900(3)
_cell_length_c 19.855(4)
_cell_measurement_temperature 293(2)
_cell_volume 3265.0(11)
_computing_structure_refinement 'SHELXL-97 (Sheldrick, 1997)'
_computing_structure_solution 'SHELXS-97 (Sheldrick, 1990)'
_diffrn_ambient_temperature 293(2)
_diffrn_measured_fraction_theta_full 0.993
_diffrn_measured_fraction_theta_max 0.993
_diffrn_radiation_monochromator graphite
_diffrn_radiation_source 'fine-focus sealed tube'
_diffrn_radiation_type MoK\a
_diffrn_radiation_wavelength 0.71073
_diffrn_reflns_av_R_equivalents 0.0647
_diffrn_reflns_av_sigmaI/netI 0.0559
_diffrn_reflns_limit_h_max 14
_diffrn_reflns_limit_h_min -14
_diffrn_reflns_limit_k_max 19
_diffrn_reflns_limit_k_min -19
_diffrn_reflns_limit_l_max 25
_diffrn_reflns_limit_l_min -25
_diffrn_reflns_number 31068
_diffrn_reflns_theta_full 27.48
_diffrn_reflns_theta_max 27.48
_diffrn_reflns_theta_min 3.25
_exptl_absorpt_coefficient_mu 0.894
_exptl_absorpt_correction_T_max 0.836
_exptl_absorpt_correction_T_min 0.732
_exptl_absorpt_correction_type multi-scan
_exptl_crystal_colour red
_exptl_crystal_density_diffrn 1.401
_exptl_crystal_density_method 'not measured'
_exptl_crystal_description block
_exptl_crystal_F_000 1444
_exptl_crystal_size_max 0.5
_exptl_crystal_size_mid 0.3
_exptl_crystal_size_min 0.2
_refine_diff_density_max 0.580
_refine_diff_density_min -0.738
_refine_diff_density_rms 0.094
_refine_ls_extinction_coef 0.0079(11)
_refine_ls_extinction_expression Fc^*^=kFc[1+0.001xFc^2^\l^3^/sin(2\q)]^-1/4^
_refine_ls_extinction_method SHELXL
_refine_ls_goodness_of_fit_ref 1.135
_refine_ls_hydrogen_treatment constr
_refine_ls_matrix_type full
_refine_ls_number_parameters 359
_refine_ls_number_reflns 7439
_refine_ls_number_restraints 23
_refine_ls_restrained_S_all 1.135
_refine_ls_R_factor_all 0.1157
_refine_ls_R_factor_gt 0.0576
_refine_ls_shift/su_max 0.001
_refine_ls_shift/su_mean 0.000
_refine_ls_structure_factor_coef Fsqd
_refine_ls_weighting_details 'calc w=1/[\s^2^(Fo^2^)+(0.0883P)^2^+1.3293P] where P=(Fo^2^+2Fc^2^)/3'
_refine_ls_weighting_scheme calc
_refine_ls_wR_factor_gt 0.1409
_refine_ls_wR_factor_ref 0.1995
_reflns_number_gt 4175
_reflns_number_total 7439
_reflns_threshold_expression >2sigma(I)
_cod_data_source_file c1cc10650c.txt
_cod_data_source_block c3
_cod_original_cell_volume 3265.1(11)
_cod_original_sg_symbol_H-M P2(1)/c
_cod_database_code 7106362

loop_
_symmetry_equiv_pos_as_xyz
'x, y, z'
'-x, y+1/2, -z+1/2'
'-x, -y, -z'
'x, -y-1/2, z-1/2'

loop_
_atom_site_label
_atom_site_type_symbol
_atom_site_fract_x
_atom_site_fract_y
_atom_site_fract_z
_atom_site_U_iso_or_equiv
_atom_site_adp_type
_atom_site_occupancy
_atom_site_symmetry_multiplicity
_atom_site_calc_flag
_atom_site_refinement_flags
_atom_site_disorder_assembly
_atom_site_disorder_group
V1 V 0.67572(7) 0.46241(5) -0.03622(4) 0.0505(3) Uani 1 1 d . . .
V2 V 0.52643(7) 0.64837(4) -0.01014(4) 0.0493(2) Uani 1 1 d . . .
V3 V 0.57393(7) 0.49493(5) 0.11072(3) 0.0484(2) Uani 1 1 d . . .
O1 O 0.6851(2) 0.59796(18) -0.03254(14) 0.0500(7) Uani 1 1 d . . .
O2 O 0.6030(2) 0.62499(18) 0.08622(13) 0.0466(7) Uani 1 1 d . . .
O3 O 0.6203(3) 0.35033(18) -0.02103(16) 0.0559(8) Uani 1 1 d . . .
O4 O 0.5000 0.5000 0.0000 0.0402(8) Uani 1 2 d S . .
O5 O 0.7237(3) 0.47522(18) 0.06509(14) 0.0496(7) Uani 1 1 d . . .
O6 O 0.5817(3) 0.47328(19) -0.11851(15) 0.0565(8) Uani 1 1 d . . .
O7 O 0.5386(3) 0.37687(19) 0.09736(14) 0.0545(7) Uani 1 1 d . . .
O8 O 0.5633(3) 0.75168(18) -0.01288(15) 0.0604(8) Uani 1 1 d . . .
O9 O 0.8093(3) 0.4453(2) -0.05486(17) 0.0654(9) Uani 1 1 d . . .
O10 O 0.6420(3) 0.4977(2) 0.18681(15) 0.0615(8) Uani 1 1 d . . .
O11 O 0.9302(3) 0.7626(2) 0.0870(2) 0.0817(11) Uani 1 1 d . . .
O12 O 1.0803(7) 0.7928(4) 0.1655(4) 0.200(4) Uani 1 1 d U . .
N1 N 0.3834(4) 0.8089(3) -0.23027(19) 0.0612(10) Uani 1 1 d . . .
C1 C 0.8199(4) 0.6242(3) 0.0734(2) 0.0498(10) Uani 1 1 d . . .
C2 C 0.8323(4) 0.5232(3) 0.0901(2) 0.0572(11) Uani 1 1 d . . .
H2A H 0.8997 0.4986 0.0698 0.069 Uiso 1 1 calc R . .
H2B H 0.8495 0.5154 0.1389 0.069 Uiso 1 1 calc R . .
C3 C 0.7961(4) 0.6391(3) -0.0032(2) 0.0558(11) Uani 1 1 d . . .
H3A H 0.7924 0.7030 -0.0124 0.067 Uiso 1 1 calc R . .
H3B H 0.8627 0.6143 -0.0241 0.067 Uiso 1 1 calc R . .
C4 C 0.7181(4) 0.6640(3) 0.1091(2) 0.0521(10) Uani 1 1 d . . .
H4A H 0.7371 0.6546 0.1577 0.062 Uiso 1 1 calc R . .
H4B H 0.7138 0.7282 0.1010 0.062 Uiso 1 1 calc R . .
C5 C 0.9405(4) 0.6678(3) 0.1021(3) 0.0619(12) Uani 1 1 d . . .
H5A H 0.9564 0.6585 0.1509 0.074 Uiso 1 1 calc R . .
H5B H 1.0064 0.6417 0.0814 0.074 Uiso 1 1 calc R . .
C6 C 1.0023(7) 0.8184(5) 0.1219(4) 0.103(2) Uani 1 1 d U . .
C7 C 0.9823(8) 0.9142(5) 0.1006(5) 0.136(3) Uani 1 1 d U . .
H7A H 0.9896 0.9506 0.1415 0.163 Uiso 1 1 calc R . .
H7B H 1.0479 0.9315 0.0757 0.163 Uiso 1 1 calc R . .
C8 C 0.8704(11) 0.9378(7) 0.0600(7) 0.213(6) Uani 1 1 d U . .
H8A H 0.8706 1.0008 0.0496 0.320 Uiso 1 1 calc R . .
H8B H 0.8039 0.9247 0.0846 0.320 Uiso 1 1 calc R . .
H8C H 0.8618 0.9039 0.0185 0.320 Uiso 1 1 calc R . .
C11 C 0.2847(5) 0.7594(3) -0.2007(2) 0.0688(14) Uani 1 1 d . . .
H11A H 0.2114 0.7629 -0.2330 0.083 Uiso 1 1 calc R . .
H11B H 0.3075 0.6967 -0.1964 0.083 Uiso 1 1 calc R . .
C12 C 0.2551(5) 0.7908(4) -0.1334(3) 0.0720(14) Uani 1 1 d . . .
H12A H 0.2327 0.8537 -0.1364 0.086 Uiso 1 1 calc R . .
H12B H 0.3262 0.7850 -0.0997 0.086 Uiso 1 1 calc R . .
C13 C 0.1515(5) 0.7368(4) -0.1109(3) 0.0824(16) Uani 1 1 d . . .
H13A H 0.0818 0.7418 -0.1456 0.099 Uiso 1 1 calc R . .
H13B H 0.1751 0.6741 -0.1081 0.099 Uiso 1 1 calc R . .
C14 C 0.1146(6) 0.7639(5) -0.0448(3) 0.102(2) Uani 1 1 d . . .
H14A H 0.0497 0.7260 -0.0345 0.153 Uiso 1 1 calc R . .
H14B H 0.0877 0.8252 -0.0474 0.153 Uiso 1 1 calc R . .
H14C H 0.1823 0.7582 -0.0098 0.153 Uiso 1 1 calc R . .
C21 C 0.3887(5) 0.7747(3) -0.3025(3) 0.0727(14) Uani 1 1 d . . .
H21A H 0.3105 0.7856 -0.3291 0.087 Uiso 1 1 calc R . .
H21B H 0.4481 0.8102 -0.3223 0.087 Uiso 1 1 calc R . .
C22 C 0.4197(7) 0.6772(4) -0.3095(3) 0.0962(19) Uani 1 1 d . . .
H22A H 0.3647 0.6405 -0.2873 0.115 Uiso 1 1 calc R . .
H22B H 0.5015 0.6661 -0.2876 0.115 Uiso 1 1 calc R . .
C23 C 0.4100(10) 0.6511(5) -0.3857(4) 0.151(4) Uani 1 1 d . . .
H23A H 0.3287 0.6656 -0.4067 0.181 Uiso 1 1 calc R . .
H23B H 0.4652 0.6893 -0.4065 0.181 Uiso 1 1 calc R . .
C24 C 0.4335(12) 0.5626(7) -0.4024(6) 0.221(6) Uani 1 1 d . . .
H24A H 0.4251 0.5564 -0.4510 0.331 Uiso 1 1 calc R . .
H24B H 0.3771 0.5234 -0.3845 0.331 Uiso 1 1 calc R . .
H24C H 0.5146 0.5469 -0.3834 0.331 Uiso 1 1 calc R . .
C31 C 0.3604(4) 0.9090(3) -0.2333(3) 0.0646(12) Uani 1 1 d . . .
H31A H 0.3709 0.9318 -0.1871 0.077 Uiso 1 1 calc R . .
H31B H 0.4221 0.9366 -0.2566 0.077 Uiso 1 1 calc R . .
C32 C 0.2385(4) 0.9393(4) -0.2675(3) 0.0707(14) Uani 1 1 d . . .
H32A H 0.1755 0.9154 -0.2433 0.085 Uiso 1 1 calc R . .
H32B H 0.2254 0.9163 -0.3136 0.085 Uiso 1 1 calc R . .
C33 C 0.2311(5) 1.0414(4) -0.2688(3) 0.0872(17) Uani 1 1 d . . .
H33A H 0.2466 1.0637 -0.2226 0.105 Uiso 1 1 calc R . .
H33B H 0.2942 1.0645 -0.2934 0.105 Uiso 1 1 calc R . .
C34 C 0.1116(6) 1.0770(5) -0.3011(4) 0.122(3) Uani 1 1 d . . .
H34A H 0.1122 1.1414 -0.2989 0.183 Uiso 1 1 calc R . .
H34B H 0.0483 1.0542 -0.2775 0.183 Uiso 1 1 calc R . .
H34C H 0.0975 1.0583 -0.3478 0.183 Uiso 1 1 calc R . .
C41 C 0.5041(4) 0.7921(4) -0.1852(3) 0.0739(15) Uani 1 1 d . . .
H41A H 0.4986 0.8177 -0.1408 0.089 Uiso 1 1 calc R . .
H41B H 0.5141 0.7278 -0.1793 0.089 Uiso 1 1 calc R . .
C42 C 0.6161(5) 0.8286(4) -0.2100(3) 0.0832(17) Uani 1 1 d . . .
H42A H 0.6306 0.7964 -0.2506 0.100 Uiso 1 1 calc R . .
H42B H 0.6036 0.8913 -0.2219 0.100 Uiso 1 1 calc R . .
C43 C 0.7250(5) 0.8200(5) -0.1573(4) 0.104(2) Uani 1 1 d . . .
H43A H 0.7080 0.8491 -0.1159 0.124 Uiso 1 1 calc R . .
H43B H 0.7394 0.7569 -0.1472 0.124 Uiso 1 1 calc R . .
C44 C 0.8375(7) 0.8600(7) -0.1781(4) 0.151(4) Uani 1 1 d . . .
H44A H 0.9035 0.8524 -0.1422 0.227 Uiso 1 1 calc R . .
H44B H 0.8249 0.9228 -0.1873 0.227 Uiso 1 1 calc R . .
H44C H 0.8565 0.8304 -0.2184 0.227 Uiso 1 1 calc R . .

loop_
_atom_site_aniso_label
_atom_site_aniso_U_11
_atom_site_aniso_U_22
_atom_site_aniso_U_33
_atom_site_aniso_U_23
_atom_site_aniso_U_13
_atom_site_aniso_U_12
V1 0.0553(5) 0.0499(4) 0.0485(5) -0.0059(3) 0.0151(3) 0.0038(3)
V2 0.0616(5) 0.0399(4) 0.0465(4) 0.0031(3) 0.0075(3) 0.0035(3)
V3 0.0611(5) 0.0471(4) 0.0377(4) 0.0028(3) 0.0095(3) 0.0002(3)
O1 0.0594(17) 0.0455(16) 0.0467(17) -0.0019(12) 0.0134(13) -0.0053(13)
O2 0.0530(16) 0.0442(15) 0.0433(16) 0.0002(12) 0.0092(13) -0.0018(13)
O3 0.0597(18) 0.0483(16) 0.061(2) -0.0045(14) 0.0122(15) 0.0081(14)
O4 0.047(2) 0.0356(19) 0.039(2) 0.0032(15) 0.0105(16) -0.0019(16)
O5 0.0550(17) 0.0449(15) 0.0488(17) 0.0000(12) 0.0068(14) 0.0012(13)
O6 0.0646(19) 0.0587(18) 0.0486(18) -0.0034(14) 0.0166(15) -0.0054(15)
O7 0.0669(19) 0.0480(16) 0.0476(17) 0.0105(13) 0.0038(14) -0.0015(14)
O8 0.077(2) 0.0412(16) 0.063(2) 0.0027(14) 0.0068(16) 0.0009(14)
O9 0.0564(19) 0.074(2) 0.069(2) -0.0089(17) 0.0188(16) 0.0054(16)
O10 0.078(2) 0.0614(19) 0.0438(18) 0.0042(14) 0.0051(15) -0.0039(16)
O11 0.081(2) 0.072(2) 0.089(3) -0.005(2) 0.000(2) -0.0203(19)
O12 0.211(7) 0.132(5) 0.217(8) -0.012(5) -0.120(6) -0.032(4)
N1 0.069(2) 0.063(2) 0.053(2) 0.0190(19) 0.0113(19) 0.0003(19)
C1 0.051(2) 0.052(2) 0.048(2) -0.0006(19) 0.0075(19) -0.0048(19)
C2 0.050(3) 0.062(3) 0.058(3) -0.004(2) 0.003(2) 0.005(2)
C3 0.055(3) 0.059(3) 0.056(3) -0.002(2) 0.016(2) -0.009(2)
C4 0.055(3) 0.051(2) 0.051(3) -0.0016(19) 0.006(2) -0.002(2)
C5 0.060(3) 0.058(3) 0.066(3) 0.001(2) 0.006(2) -0.003(2)
C6 0.109(5) 0.090(4) 0.106(5) -0.020(4) -0.006(4) -0.025(4)
C7 0.168(8) 0.078(4) 0.160(8) -0.012(4) 0.022(6) -0.036(5)
C8 0.247(13) 0.115(7) 0.268(16) 0.049(8) -0.002(10) 0.018(8)
C11 0.074(3) 0.068(3) 0.067(3) 0.023(3) 0.017(3) -0.005(3)
C12 0.075(3) 0.075(3) 0.067(3) 0.029(3) 0.013(3) 0.004(3)
C13 0.076(4) 0.082(4) 0.094(4) 0.020(3) 0.032(3) 0.002(3)
C14 0.091(4) 0.126(5) 0.097(5) 0.030(4) 0.046(4) 0.016(4)
C21 0.088(4) 0.071(3) 0.060(3) 0.012(3) 0.013(3) 0.006(3)
C22 0.124(5) 0.078(4) 0.092(5) 0.013(3) 0.035(4) 0.009(4)
C23 0.275(12) 0.073(4) 0.122(7) 0.013(4) 0.091(7) 0.027(6)
C24 0.379(19) 0.115(8) 0.174(11) 0.006(7) 0.056(11) 0.053(10)
C31 0.074(3) 0.062(3) 0.058(3) 0.016(2) 0.011(2) 0.000(2)
C32 0.071(3) 0.078(3) 0.063(3) 0.019(3) 0.010(3) 0.003(3)
C33 0.091(4) 0.076(4) 0.093(5) 0.005(3) 0.007(3) 0.015(3)
C34 0.117(6) 0.120(6) 0.123(6) 0.023(5) -0.003(5) 0.036(5)
C41 0.073(3) 0.087(4) 0.061(3) 0.028(3) 0.008(3) 0.000(3)
C42 0.072(3) 0.103(4) 0.076(4) 0.029(3) 0.016(3) 0.002(3)
C43 0.064(4) 0.138(6) 0.108(5) 0.044(4) 0.007(3) 0.006(4)
C44 0.093(5) 0.206(10) 0.149(8) 0.037(7) -0.007(5) -0.011(6)

loop_
_atom_type_symbol
_atom_type_description
_atom_type_scat_dispersion_real
_atom_type_scat_dispersion_imag
_atom_type_scat_source
C C 0.0033 0.0016 'International Tables Vol C Tables 4.2.6.8 and 6.1.1.4'
H H 0.0000 0.0000 'International Tables Vol C Tables 4.2.6.8 and 6.1.1.4'
N N 0.0061 0.0033 'International Tables Vol C Tables 4.2.6.8 and 6.1.1.4'
O O 0.0106 0.0060 'International Tables Vol C Tables 4.2.6.8 and 6.1.1.4'
V V 0.3005 0.5294 'International Tables Vol C Tables 4.2.6.8 and 6.1.1.4'

loop_
_geom_angle_atom_site_label_1
_geom_angle_atom_site_label_2
_geom_angle_atom_site_label_3
_geom_angle
_geom_angle_site_symmetry_1
_geom_angle_site_symmetry_3
_geom_angle_publ_flag
O9 V1 O3 103.81(15) . . ?
O9 V1 O6 104.32(16) . . ?
O3 V1 O6 93.60(14) . . ?
O9 V1 O5 96.54(15) . . ?
O3 V1 O5 88.42(13) . . ?
O6 V1 O5 157.87(13) . . ?
O9 V1 O1 97.00(14) . . ?
O3 V1 O1 158.01(12) . . ?
O6 V1 O1 87.96(12) . . ?
O5 V1 O1 82.19(11) . . ?
O9 V1 O4 172.27(13) . . ?
O3 V1 O4 81.16(9) . . ?
O6 V1 O4 81.02(10) . . ?
O5 V1 O4 77.53(9) . . ?
O1 V1 O4 77.42(8) . . ?
O9 V1 V2 137.24(12) . 3_665 ?
O3 V1 V2 33.68(9) . 3_665 ?
O6 V1 V2 87.67(10) . 3_665 ?
O5 V1 V2 81.84(9) . 3_665 ?
O1 V1 V2 124.71(8) . 3_665 ?
O4 V1 V2 47.49(2) . 3_665 ?
O9 V1 V3 137.68(13) . 3_665 ?
O3 V1 V3 87.94(10) . 3_665 ?
O6 V1 V3 33.61(10) . 3_665 ?
O5 V1 V3 124.68(9) . 3_665 ?
O1 V1 V3 81.27(8) . 3_665 ?
O4 V1 V3 47.40(2) . 3_665 ?
V2 V1 V3 66.01(3) 3_665 3_665 ?
O8 V2 O3 104.33(15) . 3_665 ?
O8 V2 O7 103.76(14) . 3_665 ?
O3 V2 O7 93.67(14) 3_665 3_665 ?
O8 V2 O2 96.93(14) . . ?
O3 V2 O2 87.97(13) 3_665 . ?
O7 V2 O2 158.12(13) 3_665 . ?
O8 V2 O1 96.58(14) . . ?
O3 V2 O1 157.99(12) 3_665 . ?
O7 V2 O1 87.87(13) 3_665 . ?
O2 V2 O1 82.71(11) . . ?
O8 V2 O4 172.40(12) . . ?
O3 V2 O4 81.13(9) 3_665 . ?
O7 V2 O4 80.90(9) 3_665 . ?
O2 V2 O4 77.80(8) . . ?
O1 V2 O4 77.44(8) . . ?
O8 V2 V1 137.76(12) . 3_665 ?
O3 V2 V1 33.62(9) 3_665 3_665 ?
O7 V2 V1 87.65(10) 3_665 3_665 ?
O2 V2 V1 81.68(8) . 3_665 ?
O1 V2 V1 124.75(8) . 3_665 ?
O4 V2 V1 47.50(2) . 3_665 ?
O8 V2 V3 136.91(12) . 3_665 ?
O3 V2 V3 87.85(10) 3_665 3_665 ?
O7 V2 V3 33.42(9) 3_665 3_665 ?
O2 V2 V3 125.08(8) . 3_665 ?
O1 V2 V3 81.38(8) . 3_665 ?
O4 V2 V3 47.47(2) . 3_665 ?
V1 V2 V3 65.99(3) 3_665 3_665 ?
O10 V3 O7 103.30(14) . . ?
O10 V3 O6 104.47(16) . 3_665 ?
O7 V3 O6 94.25(14) . 3_665 ?
O10 V3 O5 96.40(15) . . ?
O7 V3 O5 88.25(12) . . ?
O6 V3 O5 157.76(13) 3_665 . ?
O10 V3 O2 97.51(14) . . ?
O7 V3 O2 157.95(12) . . ?
O6 V3 O2 87.46(12) 3_665 . ?
O5 V3 O2 82.22(11) . . ?
O10 V3 O4 172.47(12) . . ?
O7 V3 O4 81.09(9) . . ?
O6 V3 O4 81.09(10) 3_665 . ?
O5 V3 O4 77.47(9) . . ?
O2 V3 O4 77.46(8) . . ?
O10 V3 V2 136.69(11) . 3_665 ?
O7 V3 V2 33.65(9) . 3_665 ?
O6 V3 V2 88.14(10) 3_665 3_665 ?
O5 V3 V2 81.75(8) . 3_665 ?
O2 V3 V2 124.71(8) . 3_665 ?
O4 V3 V2 47.44(2) . 3_665 ?
O10 V3 V1 138.01(12) . 3_665 ?
O7 V3 V1 87.99(10) . 3_665 ?
O6 V3 V1 33.71(10) 3_665 3_665 ?
O5 V3 V1 124.61(9) . 3_665 ?
O2 V3 V1 81.28(8) . 3_665 ?
O4 V3 V1 47.39(3) . 3_665 ?
V2 V3 V1 66.01(3) 3_665 3_665 ?
C3 O1 V2 118.9(2) . . ?
C3 O1 V1 118.7(3) . . ?
V2 O1 V1 109.65(13) . . ?
C4 O2 V2 118.7(2) . . ?
C4 O2 V3 118.5(2) . . ?
V2 O2 V3 109.31(13) . . ?
V1 O3 V2 112.70(14) . 3_665 ?
V2 O4 V2 180.00(4) . 3_665 ?
V2 O4 V1 85.01(3) . 3_665 ?
V2 O4 V1 94.99(3) 3_665 3_665 ?
V2 O4 V1 94.99(3) . . ?
V2 O4 V1 85.01(3) 3_665 . ?
V1 O4 V1 180.00(5) 3_665 . ?
V2 O4 V3 85.09(3) . 3_665 ?
V2 O4 V3 94.91(3) 3_665 3_665 ?
V1 O4 V3 94.79(4) 3_665 3_665 ?
V1 O4 V3 85.21(4) . 3_665 ?
V2 O4 V3 94.91(3) . . ?
V2 O4 V3 85.09(3) 3_665 . ?
V1 O4 V3 85.21(4) 3_665 . ?
V1 O4 V3 94.79(4) . . ?
V3 O4 V3 180.0 3_665 . ?
C2 O5 V1 119.4(3) . . ?
C2 O5 V3 118.7(3) . . ?
V1 O5 V3 109.56(13) . . ?
V3 O6 V1 112.68(16) 3_665 . ?
V3 O7 V2 112.92(14) . 3_665 ?
C6 O11 C5 119.3(5) . . ?
C11 N1 C31 111.6(4) . . ?
C11 N1 C21 108.9(4) . . ?
C31 N1 C21 108.6(3) . . ?
C11 N1 C41 108.7(3) . . ?
C31 N1 C41 108.4(4) . . ?
C21 N1 C41 110.6(4) . . ?
C3 C1 C5 109.7(4) . . ?
C3 C1 C4 111.3(4) . . ?
C5 C1 C4 109.1(4) . . ?
C3 C1 C2 110.8(4) . . ?
C5 C1 C2 106.6(3) . . ?
C4 C1 C2 109.2(4) . . ?
O5 C2 C1 111.4(3) . . ?
O1 C3 C1 111.7(3) . . ?
O2 C4 C1 112.5(3) . . ?
O11 C5 C1 107.2(4) . . ?
O12 C6 O11 121.4(7) . . ?
O12 C6 C7 124.8(7) . . ?
O11 C6 C7 113.8(7) . . ?
C8 C7 C6 118.6(7) . . ?
C12 C11 N1 117.1(4) . . ?
C11 C12 C13 111.3(5) . . ?
C14 C13 C12 115.2(5) . . ?
C22 C21 N1 116.5(4) . . ?
C21 C22 C23 110.2(5) . . ?
C24 C23 C22 118.6(8) . . ?
C32 C31 N1 116.9(4) . . ?
C31 C32 C33 110.6(4) . . ?
C34 C33 C32 113.9(5) . . ?
C42 C41 N1 116.9(4) . . ?
C43 C42 C41 111.8(5) . . ?
C44 C43 C42 113.7(6) . . ?

loop_
_geom_bond_atom_site_label_1
_geom_bond_atom_site_label_2
_geom_bond_distance
_geom_bond_site_symmetry_2
_geom_bond_publ_flag
V1 O9 1.600(3) . ?
V1 O3 1.819(3) . ?
V1 O6 1.827(3) . ?
V1 O5 2.021(3) . ?
V1 O1 2.023(3) . ?
V1 O4 2.2434(8) . ?
V1 V2 3.0312(12) 3_665 ?
V1 V3 3.0378(13) 3_665 ?
V2 O8 1.596(3) . ?
V2 O3 1.822(3) 3_665 ?
V2 O7 1.825(3) 3_665 ?
V2 O2 2.019(3) . ?
V2 O1 2.023(3) . ?
V2 O4 2.2429(8) . ?
V2 V1 3.0312(12) 3_665 ?
V2 V3 3.0338(11) 3_665 ?
V3 O10 1.598(3) . ?
V3 O7 1.814(3) . ?
V3 O6 1.823(3) 3_665 ?
V3 O5 2.023(3) . ?
V3 O2 2.034(3) . ?
V3 O4 2.2441(9) . ?
V3 V2 3.0338(11) 3_665 ?
V3 V1 3.0378(13) 3_665 ?
O1 C3 1.433(5) . ?
O2 C4 1.426(5) . ?
O3 V2 1.822(3) 3_665 ?
O4 V2 2.2429(8) 3_665 ?
O4 V1 2.2434(9) 3_665 ?
O4 V3 2.2441(9) 3_665 ?
O5 C2 1.435(5) . ?
O6 V3 1.823(3) 3_665 ?
O7 V2 1.825(3) 3_665 ?
O11 C6 1.292(7) . ?
O11 C5 1.446(5) . ?
O12 C6 1.204(8) . ?
N1 C11 1.506(6) . ?
N1 C31 1.513(6) . ?
N1 C21 1.530(6) . ?
N1 C41 1.532(6) . ?
C1 C3 1.524(6) . ?
C1 C5 1.532(6) . ?
C1 C4 1.535(6) . ?
C1 C2 1.543(6) . ?
C6 C7 1.497(10) . ?
C7 C8 1.436(12) . ?
C11 C12 1.493(7) . ?
C12 C13 1.521(7) . ?
C13 C14 1.482(8) . ?
C21 C22 1.505(7) . ?
C22 C23 1.550(9) . ?
C23 C24 1.393(10) . ?
C31 C32 1.504(6) . ?
C32 C33 1.524(7) . ?
C33 C34 1.495(8) . ?
C41 C42 1.502(7) . ?
C42 C43 1.499(8) . ?
C43 C44 1.494(9) . ?
